data_2019910
loop_
_publ_author_name
'Gomathi, Sundaramoorthy'
'Nirmalram, Jeyaraman Selvaraj'
'Muthiah, Packianathan Thomas'

_publ_section_title
;
 Hydrogen bonding patterns in salts of derivatives of aminopyrimidine and
 thiobarbituric acid
;
_journal_coeditor_code ZB5044
_journal_issue 2
_journal_name_full 'Acta Crystallographica Section B Structural Science, Crystal Engineering and Materials'
_journal_paper_doi 10.1107/S2052520615001729
_journal_volume 71
_journal_year 2015
_chemical_formula_moiety 'C4 H3 N2 O2 S, C6 H10 N3, 3(H2 O)'
_chemical_formula_sum 'C10 H19 N5 O5 S'
_chemical_formula_weight 321.36
_chemical_name_systematic
;
2-amino-4,6-dimethyl pyrimidin-1-ium thiobarbiturate trihydrate
;
_space_group_IT_number 2
_symmetry_cell_setting triclinic
_symmetry_space_group_name_Hall '-P 1'
_symmetry_space_group_name_H-M 'P -1'
_atom_sites_solution_hydrogens geom
_atom_sites_solution_primary direct
_atom_sites_solution_secondary difmap
_audit_creation_method SHELXL-97
_cell_angle_alpha 98.9210(10)
_cell_angle_beta 115.4030(10)
_cell_angle_gamma 108.2410(10)
_cell_formula_units_Z 4
_cell_length_a 12.0229(2)
_cell_length_b 12.1092(3)
_cell_length_c 13.2095(2)
_cell_measurement_reflns_used 9216
_cell_measurement_temperature 296(2)
_cell_measurement_theta_max 30.3
_cell_measurement_theta_min 1.8
_cell_volume 1553.23(6)
_computing_cell_refinement 'SAINT (Bruker, 2008)'
_computing_data_collection 'APEX2 (Bruker, 2008)'
_computing_data_reduction 'SAINT (Bruker, 2008)'
_computing_molecular_graphics
;
PLATON (Spek, 2009), Mercury (Macrae <i>et al.</i>, 2008)
and POVRay (Cason, 2004)
;
_computing_publication_material 'PLATON (Spek, 2009)'
_computing_structure_refinement 'SHELXL97 (Sheldrick, 2008)'
_computing_structure_solution 'SHELXS97 (Sheldrick, 2008)'
_diffrn_ambient_temperature 296(2)
_diffrn_measured_fraction_theta_full 0.995
_diffrn_measured_fraction_theta_max 0.995
_diffrn_measurement_device_type 'Bruker SMART APEXII CCD area-detector'
_diffrn_measurement_method '\f and \w scans'
_diffrn_radiation_monochromator graphite
_diffrn_radiation_source 'fine-focus sealed tube'
_diffrn_radiation_type MoK\a
_diffrn_radiation_wavelength 0.71073
_diffrn_reflns_av_R_equivalents 0.0308
_diffrn_reflns_av_sigmaI/netI 0.0287
_diffrn_reflns_limit_h_max 17
_diffrn_reflns_limit_h_min -14
_diffrn_reflns_limit_k_max 12
_diffrn_reflns_limit_k_min -17
_diffrn_reflns_limit_l_max 18
_diffrn_reflns_limit_l_min -18
_diffrn_reflns_number 35282
_diffrn_reflns_theta_full 30.25
_diffrn_reflns_theta_max 30.25
_diffrn_reflns_theta_min 1.81
_exptl_absorpt_coefficient_mu 0.237
_exptl_absorpt_correction_T_max 1.0000
_exptl_absorpt_correction_T_min 0.8679
_exptl_absorpt_correction_type multi-scan
_exptl_absorpt_process_details '(SADABS; Bruker, 2008)'
_exptl_crystal_colour colorless
_exptl_crystal_density_diffrn 1.374
_exptl_crystal_density_method 'not measured'
_exptl_crystal_description prism
_exptl_crystal_F_000 680
_exptl_crystal_size_max 0.13
_exptl_crystal_size_mid 0.11
_exptl_crystal_size_min 0.08
_refine_diff_density_max 0.431
_refine_diff_density_min -0.266
_refine_ls_extinction_coef 0.0064(11)
_refine_ls_extinction_expression Fc^*^=kFc[1+0.001xFc^2^\l^3^/sin(2\q)]^-1/4^
_refine_ls_extinction_method SHELXL
_refine_ls_goodness_of_fit_ref 1.030
_refine_ls_hydrogen_treatment mixed
_refine_ls_matrix_type full
_refine_ls_number_parameters 420
_refine_ls_number_reflns 9216
_refine_ls_number_restraints 18
_refine_ls_restrained_S_all 1.032
_refine_ls_R_factor_all 0.0755
_refine_ls_R_factor_gt 0.0474
_refine_ls_shift/su_max 0.001
_refine_ls_shift/su_mean 0.000
_refine_ls_structure_factor_coef Fsqd
_refine_ls_weighting_details 'calc w=1/[\s^2^(Fo^2^)+(0.0707P)^2^+0.3408P] where P=(Fo^2^+2Fc^2^)/3'
_refine_ls_weighting_scheme calc
_refine_ls_wR_factor_gt 0.1308
_refine_ls_wR_factor_ref 0.1476
_reflns_number_gt 6027
_reflns_number_total 9216
_reflns_threshold_expression >2sigma(I)
_cod_data_source_file zb5044sup1.cif
_cod_data_source_block AMPYTBA
_cod_original_cell_volume 1553.23(5)
_cod_database_code 2019910
_cod_database_fobs_code 2019910

loop_
_symmetry_equiv_pos_as_xyz
'x, y, z'
'-x, -y, -z'

loop_
_atom_site_type_symbol
_atom_site_label
_atom_site_fract_x
_atom_site_fract_y
_atom_site_fract_z
_atom_site_U_iso_or_equiv
_atom_site_adp_type
_atom_site_calc_flag
_atom_site_refinement_flags
_atom_site_occupancy
_atom_site_symmetry_multiplicity
S S1A 0.22130(4) 0.14386(4) -0.13920(4) 0.04965(13) Uani d . 1 1
N N4A 0.46507(12) 0.33139(10) -0.01828(11) 0.0342(3) Uani d . 1 1
H H4A 0.4216 0.3752 -0.0424 0.041 Uiso calc R 1 1
N N5A 0.46337(12) 0.14316(10) -0.01198(11) 0.0342(3) Uani d . 1 1
H H5A 0.4189 0.0649 -0.0315 0.041 Uiso calc R 1 1
C C11A 0.67564(15) 0.32016(12) 0.09044(13) 0.0328(3) Uani d . 1 1
H H11A 0.7701 0.3568 0.1363 0.039 Uiso calc R 1 1
O O2A 0.65600(12) 0.11976(10) 0.09038(11) 0.0484(3) Uani d . 1 1
O O1A 0.65933(11) 0.50822(9) 0.07942(11) 0.0445(3) Uani d . 1 1
C C12A 0.60686(14) 0.39288(12) 0.05367(13) 0.0323(3) Uani d . 1 1
C C9A 0.39119(15) 0.20858(13) -0.05281(13) 0.0327(3) Uani d . 1 1
C C10A 0.60523(15) 0.19379(13) 0.05971(13) 0.0327(3) Uani d . 1 1
S S1B 0.21714(4) 0.14319(4) 0.35860(4) 0.05036(14) Uani d . 1 1
O O1B 0.65175(11) 0.11755(9) 0.58234(11) 0.0442(3) Uani d . 1 1
N N5B 0.46104(12) 0.33089(10) 0.48262(11) 0.0343(3) Uani d . 1 1
H H5B 0.4175 0.3755 0.4624 0.041 Uiso calc R 1 1
N N4B 0.45953(12) 0.14170(10) 0.48133(11) 0.0346(3) Uani d . 1 1
H H4B 0.4154 0.0629 0.4581 0.042 Uiso calc R 1 1
C C10B 0.60269(15) 0.39134(12) 0.55173(13) 0.0331(3) Uani d . 1 1
C C11B 0.67154(15) 0.31850(12) 0.58652(13) 0.0353(3) Uani d . 1 1
H H11B 0.7660 0.3551 0.6323 0.042 Uiso calc R 1 1
C C12B 0.60092(15) 0.19184(12) 0.55379(13) 0.0326(3) Uani d . 1 1
O O2B 0.65587(11) 0.50654(9) 0.57604(11) 0.0450(3) Uani d . 1 1
C C9B 0.38688(14) 0.20739(12) 0.44495(13) 0.0324(3) Uani d . 1 1
N N1A 0.72479(14) 0.56610(14) 0.35783(12) 0.0481(4) Uani d . 1 1
H H1A 0.8088 0.6186 0.3967 0.058 Uiso calc R 1 1
N N3B 0.43174(13) 0.80501(12) 0.21446(12) 0.0422(3) Uani d . 1 1
N N3A 0.49454(13) 0.52789(13) 0.24923(12) 0.0419(3) Uani d . 1 1
N N2B 0.27442(14) 0.60264(12) 0.13434(13) 0.0442(3) Uani d . 1 1
H H2B1 0.3393 0.5810 0.1676 0.053 Uiso calc R 1 1
H H2B2 0.1916 0.5476 0.0920 0.053 Uiso calc R 1 1
N N1B 0.19843(14) 0.75070(13) 0.09333(13) 0.0455(3) Uani d . 1 1
H H1B 0.1172 0.6931 0.0489 0.055 Uiso calc R 1 1
C C4B 0.45403(19) 0.92257(16) 0.22828(16) 0.0485(4) Uani d . 1 1
N N2A 0.66125(16) 0.72384(15) 0.32255(14) 0.0571(4) Uani d . 1 1
H H2A1 0.5992 0.7494 0.2924 0.069 Uiso calc R 1 1
H H2A2 0.7457 0.7753 0.3611 0.069 Uiso calc R 1 1
C C2B 0.30184(16) 0.71968(14) 0.14815(14) 0.0385(3) Uani d . 1 1
C C4A 0.46185(16) 0.40925(16) 0.23724(14) 0.0413(4) Uani d . 1 1
C C2A 0.62708(16) 0.60602(16) 0.30979(14) 0.0429(4) Uani d . 1 1
C C6A 0.69423(18) 0.44632(18) 0.34655(15) 0.0469(4) Uani d . 1 1
C C5A 0.56092(18) 0.36554(16) 0.28518(15) 0.0467(4) Uani d . 1 1
H H5A1 0.5358 0.2820 0.2751 0.056 Uiso calc R 1 1
C C6B 0.2184(2) 0.86975(17) 0.10602(17) 0.0533(4) Uani d . 1 1
C C7A 0.31367(18) 0.32529(17) 0.16936(17) 0.0525(4) Uani d . 1 1
H H7A1 0.2689 0.3551 0.2046 0.079 Uiso calc R 1 1
H H7A2 0.3013 0.2436 0.1716 0.079 Uiso calc R 1 1
H H7A3 0.2754 0.3231 0.0882 0.079 Uiso calc R 1 1
C C7B 0.5988(2) 1.01510(18) 0.30179(19) 0.0644(6) Uani d . 1 1
H H7B1 0.6035 1.0920 0.3399 0.097 Uiso calc R 1 1
H H7B2 0.6371 1.0272 0.2517 0.097 Uiso calc R 1 1
H H7B3 0.6491 0.9857 0.3612 0.097 Uiso calc R 1 1
C C5B 0.3484(2) 0.95788(17) 0.17670(18) 0.0582(5) Uani d . 1 1
H H5B1 0.3668 1.0410 0.1906 0.070 Uiso calc R 1 1
C C8A 0.8111(2) 0.4133(2) 0.4030(2) 0.0660(6) Uani d . 1 1
H H8A1 0.8704 0.4393 0.3722 0.099 Uiso calc R 1 1
H H8A2 0.7774 0.3255 0.3855 0.099 Uiso calc R 1 1
H H8A3 0.8604 0.4540 0.4877 0.099 Uiso calc R 1 1
C C8B 0.0968(2) 0.8923(2) 0.0398(2) 0.0824(7) Uani d . 1 1
H H8B1 0.0491 0.8433 -0.0429 0.124 Uiso calc R 1 1
H H8B2 0.1249 0.9782 0.0478 0.124 Uiso calc R 1 1
H H8B3 0.0379 0.8700 0.0715 0.124 Uiso calc R 1 1
O O1W -0.01455(12) 0.55188(11) -0.10194(11) 0.0474(3) Uani d D 1 1
H H1W -0.029(2) 0.5809(17) -0.1635(15) 0.057 Uiso d D 1 1
H H2W 0.0148(19) 0.4889(15) -0.1118(16) 0.057 Uiso d D 1 1
O O2W -0.06749(14) 0.61659(14) -0.29886(15) 0.0692(4) Uani d D 1 1
H H3W -0.021(2) 0.7009(15) -0.283(2) 0.083 Uiso d D 1 1
H H4W -0.1612(15) 0.594(2) -0.343(2) 0.083 Uiso d D 1 1
O O3W 1.10771(13) 0.84477(12) 0.71919(12) 0.0584(4) Uani d D 1 1
H H5W 1.1843(19) 0.8408(18) 0.7804(17) 0.070 Uiso d D 1 1
H H6W 1.118(2) 0.9248(15) 0.7402(19) 0.070 Uiso d D 1 1
O O4W 0.92671(15) 0.62358(14) 0.13032(16) 0.0756(5) Uani d D 1 1
H H7W 0.8399(18) 0.594(2) 0.126(2) 0.091 Uiso d D 1 1
O O5W 1.08949(13) 0.84023(13) 0.34039(15) 0.0645(4) Uani d D 1 1
H H9W 1.1768(18) 0.844(2) 0.362(2) 0.077 Uiso d D 1 1
H H10W 1.096(2) 0.9182(16) 0.342(2) 0.077 Uiso d D 1 1
O O6W 0.97011(16) 0.75673(18) 0.46842(15) 0.0919(6) Uani d D 1 1
H H11W 1.012(3) 0.799(2) 0.431(2) 0.110 Uiso d D 1 1
H H12W 1.031(3) 0.791(3) 0.5507(14) 0.110 Uiso d D 1 1
H H8W 0.980(2) 0.7012(18) 0.197(2) 0.110 Uiso d D 1 1

loop_
_atom_site_aniso_label
_atom_site_aniso_U_11
_atom_site_aniso_U_22
_atom_site_aniso_U_33
_atom_site_aniso_U_12
_atom_site_aniso_U_13
_atom_site_aniso_U_23
S1A 0.0292(2) 0.0349(2) 0.0623(3) 0.01090(16) 0.00974(19) 0.00785(19)
N4A 0.0300(6) 0.0257(6) 0.0409(7) 0.0124(5) 0.0133(5) 0.0099(5)
N5A 0.0311(6) 0.0241(5) 0.0395(7) 0.0096(5) 0.0127(5) 0.0112(5)
C11A 0.0276(7) 0.0289(7) 0.0363(7) 0.0096(5) 0.0140(6) 0.0087(6)
O2A 0.0384(6) 0.0316(5) 0.0582(7) 0.0159(5) 0.0096(5) 0.0170(5)
O1A 0.0357(6) 0.0250(5) 0.0626(7) 0.0110(4) 0.0194(5) 0.0105(5)
C12A 0.0313(7) 0.0262(6) 0.0362(7) 0.0102(5) 0.0168(6) 0.0079(6)
C9A 0.0314(7) 0.0278(6) 0.0344(7) 0.0113(6) 0.0146(6) 0.0082(6)
C10A 0.0313(7) 0.0306(7) 0.0330(7) 0.0133(6) 0.0132(6) 0.0120(6)
S1B 0.0293(2) 0.0340(2) 0.0682(3) 0.00908(16) 0.0122(2) 0.0164(2)
O1B 0.0344(6) 0.0288(5) 0.0606(7) 0.0137(4) 0.0162(5) 0.0171(5)
N5B 0.0307(6) 0.0239(5) 0.0430(7) 0.0106(5) 0.0153(6) 0.0109(5)
N4B 0.0292(6) 0.0217(5) 0.0435(7) 0.0076(5) 0.0135(5) 0.0100(5)
C10B 0.0322(7) 0.0239(6) 0.0358(7) 0.0077(5) 0.0151(6) 0.0080(5)
C11B 0.0300(7) 0.0261(7) 0.0394(8) 0.0076(6) 0.0129(6) 0.0098(6)
C12B 0.0308(7) 0.0282(7) 0.0355(7) 0.0113(6) 0.0149(6) 0.0112(6)
O2B 0.0366(6) 0.0227(5) 0.0592(7) 0.0077(4) 0.0152(5) 0.0112(5)
C9B 0.0310(7) 0.0263(6) 0.0359(7) 0.0096(6) 0.0156(6) 0.0101(6)
N1A 0.0302(7) 0.0619(9) 0.0377(7) 0.0095(6) 0.0138(6) 0.0132(7)
N3B 0.0374(7) 0.0386(7) 0.0391(7) 0.0046(6) 0.0205(6) 0.0058(6)
N3A 0.0316(7) 0.0461(7) 0.0373(7) 0.0086(6) 0.0157(6) 0.0100(6)
N2B 0.0328(7) 0.0367(7) 0.0490(8) 0.0074(6) 0.0154(6) 0.0122(6)
N1B 0.0390(7) 0.0409(7) 0.0475(8) 0.0121(6) 0.0192(6) 0.0119(6)
C4B 0.0508(10) 0.0402(9) 0.0440(9) 0.0051(8) 0.0285(8) 0.0050(7)
N2A 0.0403(8) 0.0513(9) 0.0584(10) 0.0049(7) 0.0185(7) 0.0168(7)
C2B 0.0366(8) 0.0396(8) 0.0352(8) 0.0098(6) 0.0203(7) 0.0096(6)
C4A 0.0357(8) 0.0485(9) 0.0330(8) 0.0119(7) 0.0180(7) 0.0089(7)
C2A 0.0356(8) 0.0508(9) 0.0348(8) 0.0098(7) 0.0182(7) 0.0130(7)
C6A 0.0416(9) 0.0626(11) 0.0357(8) 0.0220(8) 0.0196(7) 0.0150(8)
C5A 0.0446(9) 0.0486(9) 0.0421(9) 0.0175(8) 0.0210(8) 0.0120(7)
C6B 0.0599(12) 0.0463(10) 0.0526(10) 0.0231(9) 0.0277(9) 0.0158(8)
C7A 0.0371(9) 0.0470(10) 0.0528(10) 0.0057(7) 0.0178(8) 0.0071(8)
C7B 0.0574(12) 0.0426(10) 0.0641(12) -0.0050(9) 0.0316(10) -0.0001(9)
C5B 0.0701(13) 0.0371(9) 0.0610(12) 0.0177(9) 0.0332(11) 0.0122(8)
C8A 0.0469(11) 0.0889(16) 0.0586(12) 0.0337(11) 0.0210(10) 0.0234(11)
C8B 0.0723(16) 0.0709(15) 0.0940(18) 0.0410(13) 0.0262(14) 0.0299(14)
O1W 0.0369(6) 0.0488(7) 0.0497(7) 0.0152(5) 0.0184(6) 0.0167(6)
O2W 0.0414(7) 0.0579(8) 0.0833(11) 0.0091(7) 0.0159(7) 0.0352(8)
O3W 0.0375(7) 0.0451(7) 0.0627(8) 0.0117(6) 0.0076(6) 0.0114(6)
O4W 0.0462(8) 0.0538(8) 0.1046(13) 0.0146(7) 0.0337(9) 0.0004(8)
O5W 0.0385(7) 0.0556(8) 0.0923(11) 0.0180(6) 0.0278(7) 0.0283(8)
O6W 0.0478(9) 0.1074(14) 0.0622(10) -0.0143(9) 0.0198(8) 0.0101(10)

loop_
_atom_type_symbol
_atom_type_description
_atom_type_scat_dispersion_real
_atom_type_scat_dispersion_imag
_atom_type_scat_source
C C 0.0033 0.0016 'International Tables Vol C Tables 4.2.6.8 and 6.1.1.4'
H H 0.0000 0.0000 'International Tables Vol C Tables 4.2.6.8 and 6.1.1.4'
N N 0.0061 0.0033 'International Tables Vol C Tables 4.2.6.8 and 6.1.1.4'
O O 0.0106 0.0060 'International Tables Vol C Tables 4.2.6.8 and 6.1.1.4'
S S 0.1246 0.1234 'International Tables Vol C Tables 4.2.6.8 and 6.1.1.4'

loop_
_geom_angle_atom_site_label_1
_geom_angle_atom_site_label_2
_geom_angle_atom_site_label_3
_geom_angle
C9A N4A C12A 125.09(12)
C9A N4A H4A 117.5
C12A N4A H4A 117.5
C9A N5A C10A 124.71(12)
C9A N5A H5A 117.6
C10A N5A H5A 117.6
C10A C11A C12A 120.94(13)
C10A C11A H11A 119.5
C12A C11A H11A 119.5
O1A C12A C11A 126.50(14)
O1A C12A N4A 116.85(12)
C11A C12A N4A 116.65(12)
N4A C9A N5A 115.55(12)
N4A C9A S1A 121.38(11)
N5A C9A S1A 123.07(11)
O2A C10A C11A 126.51(14)
O2A C10A N5A 116.47(12)
C11A C10A N5A 117.02(12)
C9B N5B C10B 125.05(12)
C9B N5B H5B 117.5
C10B N5B H5B 117.5
C9B N4B C12B 125.06(12)
C9B N4B H4B 117.5
C12B N4B H4B 117.5
O2B C10B C11B 126.24(14)
O2B C10B N5B 116.87(13)
C11B C10B N5B 116.88(12)
C12B C11B C10B 120.74(14)
C12B C11B H11B 119.6
C10B C11B H11B 119.6
O1B C12B C11B 126.34(14)
O1B C12B N4B 116.70(12)
C11B C12B N4B 116.96(12)
N4B C9B N5B 115.24(12)
N4B C9B S1B 123.36(10)
N5B C9B S1B 121.40(11)
C6A N1A C2A 121.80(14)
C6A N1A H1A 119.1
C2A N1A H1A 119.1
C4B N3B C2B 117.31(15)
C4A N3A C2A 117.90(15)
C2B N2B H2B1 120.0
C2B N2B H2B2 120.0
H2B1 N2B H2B2 120.0
C2B N1B C6B 122.10(15)
C2B N1B H1B 119.0
C6B N1B H1B 119.0
N3B C4B C5B 122.22(16)
N3B C4B C7B 116.21(18)
C5B C4B C7B 121.57(17)
C2A N2A H2A1 120.0
C2A N2A H2A2 120.0
H2A1 N2A H2A2 120.0
N2B C2B N3B 119.56(15)
N2B C2B N1B 118.74(14)
N3B C2B N1B 121.69(15)
N3A C4A C5A 121.80(15)
N3A C4A C7A 116.35(15)
C5A C4A C7A 121.85(16)
N2A C2A N3A 118.69(16)
N2A C2A N1A 119.91(15)
N3A C2A N1A 121.40(16)
N1A C6A C5A 117.83(16)
N1A C6A C8A 116.88(17)
C5A C6A C8A 125.29(19)
C6A C5A C4A 119.26(17)
C6A C5A H5A1 120.4
C4A C5A H5A1 120.4
N1B C6B C5B 117.10(18)
N1B C6B C8B 117.18(18)
C5B C6B C8B 125.72(19)
C4A C7A H7A1 109.5
C4A C7A H7A2 109.5
H7A1 C7A H7A2 109.5
C4A C7A H7A3 109.5
H7A1 C7A H7A3 109.5
H7A2 C7A H7A3 109.5
C4B C7B H7B1 109.5
C4B C7B H7B2 109.5
H7B1 C7B H7B2 109.5
C4B C7B H7B3 109.5
H7B1 C7B H7B3 109.5
H7B2 C7B H7B3 109.5
C6B C5B C4B 119.47(17)
C6B C5B H5B1 120.3
C4B C5B H5B1 120.3
C6A C8A H8A1 109.5
C6A C8A H8A2 109.5
H8A1 C8A H8A2 109.5
C6A C8A H8A3 109.5
H8A1 C8A H8A3 109.5
H8A2 C8A H8A3 109.5
C6B C8B H8B1 109.5
C6B C8B H8B2 109.5
H8B1 C8B H8B2 109.5
C6B C8B H8B3 109.5
H8B1 C8B H8B3 109.5
H8B2 C8B H8B3 109.5
H1W O1W H2W 109.0(15)
H3W O2W H4W 109.0(17)
H5W O3W H6W 107.2(16)
H7W O4W H8W 102.7(17)
H9W O5W H10W 106.4(17)
H11W O6W H12W 108.2(19)

loop_
_geom_bond_atom_site_label_1
_geom_bond_atom_site_label_2
_geom_bond_distance
S1A C9A 1.6760(15)
N4A C9A 1.3504(18)
N4A C12A 1.3999(18)
N4A H4A 0.8600
N5A C9A 1.3538(18)
N5A C10A 1.4005(18)
N5A H5A 0.8600
C11A C10A 1.3873(19)
C11A C12A 1.392(2)
C11A H11A 0.9300
O2A C10A 1.2583(17)
O1A C12A 1.2576(16)
S1B C9B 1.6748(15)
O1B C12B 1.2556(17)
N5B C9B 1.3538(17)
N5B C10B 1.3957(18)
N5B H5B 0.8600
N4B C9B 1.3490(18)
N4B C12B 1.3973(18)
N4B H4B 0.8600
C10B O2B 1.2588(16)
C10B C11B 1.390(2)
C11B C12B 1.3872(19)
C11B H11B 0.9300
N1A C6A 1.347(2)
N1A C2A 1.352(2)
N1A H1A 0.8600
N3B C4B 1.330(2)
N3B C2B 1.345(2)
N3A C4A 1.329(2)
N3A C2A 1.342(2)
N2B C2B 1.314(2)
N2B H2B1 0.8600
N2B H2B2 0.8600
N1B C2B 1.347(2)
N1B C6B 1.356(2)
N1B H1B 0.8600
C4B C5B 1.396(3)
C4B C7B 1.490(3)
N2A C2A 1.316(2)
N2A H2A1 0.8600
N2A H2A2 0.8600
C4A C5A 1.397(2)
C4A C7A 1.491(2)
C6A C5A 1.357(2)
C6A C8A 1.494(3)
C5A H5A1 0.9300
C6B C5B 1.360(3)
C6B C8B 1.484(3)
C7A H7A1 0.9600
C7A H7A2 0.9600
C7A H7A3 0.9600
C7B H7B1 0.9600
C7B H7B2 0.9600
C7B H7B3 0.9600
C5B H5B1 0.9300
C8A H8A1 0.9600
C8A H8A2 0.9600
C8A H8A3 0.9600
C8B H8B1 0.9600
C8B H8B2 0.9600
C8B H8B3 0.9600
O1W H1W 0.906(14)
O1W H2W 0.950(14)
O2W H3W 0.937(15)
O2W H4W 0.936(15)
O3W H5W 0.951(15)
O3W H6W 0.918(15)
O4W H7W 0.965(16)
O4W H8W 0.979(16)
O5W H9W 0.949(15)
O5W H10W 0.919(15)
O6W H11W 0.945(16)
O6W H12W 0.936(16)
